data_1516684
loop_
_publ_author_name
'Bergantin, Stefano'
'Moret, Massimo'
'Buth, Gernot'
'Fabbiani, Francesca P. A.'

_publ_section_title
;
 Pressure-Induced Conformational Change in Organic Semiconductors:
 Triggering a Reversible Phase Transition in Rubrene
;
_journal_issue 25
_journal_name_full 'The Journal of Physical Chemistry C'
_journal_page_first 13476
_journal_paper_doi 10.1021/jp503271h
_journal_volume 118
_journal_year 2014
_chemical_formula_moiety 'C42 H28'
_chemical_formula_sum 'C42 H28'
_chemical_formula_weight 532.64
_chemical_name_common rubrene
_chemical_name_systematic 5,6,11,12-tetraphenyltetracene
_space_group_crystal_system triclinic
_space_group_IT_number 2
_space_group_name_Hall '-P 1'
_space_group_name_H-M_alt 'P -1'
_symmetry_space_group_name_Hall '-P 1'
_symmetry_space_group_name_H-M 'P -1'
_atom_sites_solution_hydrogens geom
_atom_sites_solution_primary 'known coordinates'
_atom_sites_solution_secondary 'known coordinates'
_audit_creation_method SHELXL-2013
_cell_angle_alpha 93.486(5)
_cell_angle_beta 105.642(5)
_cell_angle_gamma 95.977(5)
_cell_formula_units_Z 1
_cell_length_a 7.0883(7)
_cell_length_b 8.5994(8)
_cell_length_c 12.0059(11)
_cell_measurement_reflns_used 2122
_cell_measurement_temperature 293(2)
_cell_measurement_theta_max 45.706
_cell_measurement_theta_min 4.783
_cell_volume 697.86(12)
_computing_cell_refinement 'Apex2 (Bruker AXS, 2006)'
_computing_data_collection 'Apex2 (Bruker AXS, 2006)'
_computing_data_reduction 'Apex2 (Bruker AXS, 2006)'
_computing_structure_refinement 'SHELXL-2013 (Sheldrick, 2012)'
_computing_structure_solution SHELXS
_exptl_absorpt_coefficient_mu 0.072
_exptl_absorpt_correction_T_max 0.7449
_exptl_absorpt_correction_T_min 0.6199
_exptl_absorpt_correction_type multi-scan
_exptl_absorpt_process_details
;
TWINABS V.2012/1
;
_exptl_crystal_colour red
_exptl_crystal_density_diffrn 1.267
_exptl_crystal_description prism
_exptl_crystal_F_000 280
_exptl_crystal_size_max 0.20
_exptl_crystal_size_mid 0.07
_exptl_crystal_size_min 0.05
_refine_diff_density_max 0.172
_refine_diff_density_min -0.197
_refine_diff_density_rms 0.039
_refine_ls_extinction_method none
_refine_ls_goodness_of_fit_ref 1.046
_refine_ls_hydrogen_treatment constr
_refine_ls_matrix_type full
_refine_ls_number_parameters 167
_refine_ls_number_reflns 3564
_refine_ls_number_restraints 156
_refine_ls_restrained_S_all 1.036
_refine_ls_R_factor_all 0.0730
_refine_ls_R_factor_gt 0.0524
_refine_ls_shift/su_max 0.000
_refine_ls_shift/su_mean 0.000
_refine_ls_structure_factor_coef Fsqd
_refine_ls_weighting_details 'w=1/[\s^2^(Fo^2^)+(0.0509P)^2^+0.2243P] where P=(Fo^2^+2Fc^2^)/3'
_refine_ls_weighting_scheme calc
_refine_ls_wR_factor_gt 0.1210
_refine_ls_wR_factor_ref 0.1341
_cod_data_source_file Trcl_I_AmbientPressure.cif
_cod_data_source_block Trcl_I_AmbientPressure
_cod_depositor_comments 'Adding full bibliography for 1516682--1516689.cif.'
_cod_database_code 1516684
_shelx_space_group_comment
;
The symmetry employed for this shelxl refinement is uniquely defined
by the following loop, which should always be used as a source of
symmetry information in preference to the above space-group names.
They are only intended as comments.
;
_shelxl_version_number 2013-3

loop_
_space_group_symop_operation_xyz
'x, y, z'
'-x, -y, -z'

loop_
_atom_site_label
_atom_site_type_symbol
_atom_site_fract_x
_atom_site_fract_y
_atom_site_fract_z
_atom_site_U_iso_or_equiv
_atom_site_adp_type
_atom_site_occupancy
_atom_site_site_symmetry_order
_atom_site_calc_flag
_atom_site_refinement_flags_posn
_atom_site_refinement_flags_adp
C1 C 0.5349(3) 0.19760(16) 0.83716(13) 0.0371(7) Uani 1 1 d G U
C2 C 0.4208(3) 0.0656(2) 0.85595(13) 0.0467(8) Uani 1 1 d G U
H2 H 0.3761 0.0654 0.9220 0.056 Uiso 1 1 calc R U
C3 C 0.3736(3) -0.06618(17) 0.77602(16) 0.0571(9) Uani 1 1 d G U
H3 H 0.2973 -0.1545 0.7886 0.069 Uiso 1 1 calc R U
C4 C 0.4404(3) -0.06590(18) 0.67730(15) 0.0587(9) Uani 1 1 d G U
H4 H 0.4088 -0.1540 0.6238 0.070 Uiso 1 1 calc R U
C5 C 0.5545(3) 0.0661(2) 0.65851(13) 0.0576(9) Uani 1 1 d G U
H5 H 0.5992 0.0663 0.5925 0.069 Uiso 1 1 calc R U
C6 C 0.6017(3) 0.19788(18) 0.73844(14) 0.0457(8) Uani 1 1 d G U
H6 H 0.6780 0.2862 0.7259 0.055 Uiso 1 1 calc R U
C7 C 0.2396(3) 0.3888(2) 0.73598(11) 0.0376(7) Uani 1 1 d G U
C8 C 0.1046(3) 0.2540(2) 0.70009(14) 0.0451(7) Uani 1 1 d G U
H8 H 0.0552 0.2021 0.7540 0.054 Uiso 1 1 calc R U
C9 C 0.0434(3) 0.19650(19) 0.58361(15) 0.0571(9) Uani 1 1 d G U
H9 H -0.0469 0.1063 0.5596 0.068 Uiso 1 1 calc R U
C10 C 0.1172(3) 0.2739(2) 0.50302(11) 0.0652(10) Uani 1 1 d G U
H10 H 0.0763 0.2355 0.4251 0.078 Uiso 1 1 calc R U
C11 C 0.2522(3) 0.4088(2) 0.53890(13) 0.0640(9) Uani 1 1 d G U
H11 H 0.3016 0.4606 0.4850 0.077 Uiso 1 1 calc R U
C12 C 0.3134(3) 0.46627(19) 0.65538(15) 0.0511(8) Uani 1 1 d G U
H12 H 0.4037 0.5565 0.6794 0.061 Uiso 1 1 calc R U
C13 C 0.5967(4) 0.3335(3) 0.9304(2) 0.0351(6) Uani 1 1 d . U
C14 C 0.4723(4) 0.4477(3) 0.9461(2) 0.0327(6) Uani 1 1 d . U
C15 C 0.2938(4) 0.4639(3) 0.8598(2) 0.0347(6) Uani 1 1 d . U
C16 C 0.1649(4) 0.5670(3) 0.8824(2) 0.0365(7) Uani 1 1 d . U
C17 C -0.0188(4) 0.5821(3) 0.7984(2) 0.0454(7) Uani 1 1 d . U
H17 H -0.0552 0.5189 0.7285 0.054 Uiso 1 1 calc R U
C18 C -0.1393(4) 0.6854(4) 0.8181(3) 0.0540(8) Uani 1 1 d . U
H18 H -0.2572 0.6920 0.7622 0.065 Uiso 1 1 calc R U
C19 C -0.0880(4) 0.7833(4) 0.9229(3) 0.0543(8) Uani 1 1 d . U
H19 H -0.1733 0.8527 0.9365 0.065 Uiso 1 1 calc R U
C20 C 0.0850(4) 0.7767(3) 1.0038(2) 0.0484(8) Uani 1 1 d . U
H20 H 0.1180 0.8442 1.0715 0.058 Uiso 1 1 calc R U
C21 C 0.2193(4) 0.6687(3) 0.9882(2) 0.0369(7) Uani 1 1 d . U

loop_
_atom_site_aniso_label
_atom_site_aniso_U_11
_atom_site_aniso_U_22
_atom_site_aniso_U_33
_atom_site_aniso_U_23
_atom_site_aniso_U_13
_atom_site_aniso_U_12
C1 0.0396(16) 0.0376(15) 0.0328(14) 0.0010(12) 0.0060(12) 0.0107(12)
C2 0.0583(19) 0.0414(17) 0.0394(16) 0.0042(13) 0.0125(14) 0.0041(14)
C3 0.077(2) 0.0351(17) 0.0512(19) 0.0048(14) 0.0068(16) 0.0019(15)
C4 0.077(2) 0.0448(19) 0.0431(18) -0.0110(14) -0.0008(16) 0.0105(16)
C5 0.066(2) 0.066(2) 0.0378(17) -0.0093(15) 0.0118(15) 0.0123(17)
C6 0.0493(18) 0.0493(18) 0.0360(16) -0.0030(13) 0.0106(13) 0.0022(14)
C7 0.0364(16) 0.0380(15) 0.0332(14) -0.0021(12) 0.0005(12) 0.0087(12)
C8 0.0430(17) 0.0444(17) 0.0419(16) -0.0052(13) 0.0050(13) 0.0025(14)
C9 0.055(2) 0.0536(19) 0.0512(19) -0.0158(15) 0.0006(15) 0.0066(16)
C10 0.078(2) 0.071(2) 0.0339(17) -0.0115(16) -0.0033(16) 0.0147(19)
C11 0.081(2) 0.072(2) 0.0360(17) 0.0108(16) 0.0090(16) 0.0128(19)
C12 0.058(2) 0.0506(18) 0.0378(16) 0.0038(13) 0.0045(14) 0.0011(15)
C13 0.0393(16) 0.0348(15) 0.0306(14) -0.0005(11) 0.0093(12) 0.0048(12)
C14 0.0376(15) 0.0313(14) 0.0279(13) 0.0014(11) 0.0080(11) 0.0018(11)
C15 0.0346(15) 0.0340(15) 0.0318(14) -0.0002(11) 0.0050(11) 0.0002(12)
C16 0.0356(15) 0.0346(15) 0.0358(15) 0.0011(12) 0.0058(12) 0.0008(12)
C17 0.0421(17) 0.0413(17) 0.0436(16) -0.0036(13) -0.0016(13) 0.0048(13)
C18 0.0411(18) 0.057(2) 0.0544(19) 0.0001(15) -0.0034(14) 0.0118(15)
C19 0.0471(19) 0.058(2) 0.0567(19) -0.0010(15) 0.0082(15) 0.0204(15)
C20 0.0494(18) 0.0496(18) 0.0446(17) -0.0044(14) 0.0093(14) 0.0147(15)
C21 0.0381(16) 0.0368(15) 0.0345(15) 0.0008(12) 0.0085(12) 0.0042(12)

loop_
_atom_type_symbol
_atom_type_description
_atom_type_scat_dispersion_real
_atom_type_scat_dispersion_imag
_atom_type_scat_source
C C 0.0033 0.0016 'International Tables Vol C Tables 4.2.6.8 and 6.1.1.4'
H H 0.0000 0.0000 'International Tables Vol C Tables 4.2.6.8 and 6.1.1.4'

loop_
_geom_angle_atom_site_label_1
_geom_angle_atom_site_label_2
_geom_angle_atom_site_label_3
_geom_angle
_geom_angle_site_symmetry_1
_geom_angle_site_symmetry_3
C2 C1 C6 120.0 . .
C2 C1 C13 118.47(14) . .
C6 C1 C13 121.35(14) . .
C1 C2 C3 120.0 . .
C4 C3 C2 120.0 . .
C3 C4 C5 120.0 . .
C6 C5 C4 120.0 . .
C5 C6 C1 120.0 . .
C8 C7 C12 120.0 . .
C8 C7 C15 121.36(14) . .
C12 C7 C15 118.35(14) . .
C7 C8 C9 120.0 . .
C10 C9 C8 120.0 . .
C9 C10 C11 120.0 . .
C10 C11 C12 120.0 . .
C11 C12 C7 120.0 . .
C21 C13 C14 120.4(2) 2_667 .
C21 C13 C1 115.3(2) 2_667 .
C14 C13 C1 123.9(2) . .
C13 C14 C15 122.0(2) . .
C13 C14 C14 119.4(3) . 2_667
C15 C14 C14 118.6(3) . 2_667
C16 C15 C14 120.6(2) . .
C16 C15 C7 115.0(2) . .
C14 C15 C7 124.1(2) . .
C15 C16 C21 120.4(2) . .
C15 C16 C17 121.7(2) . .
C21 C16 C17 117.8(2) . .
C18 C17 C16 121.8(3) . .
C17 C18 C19 120.5(3) . .
C20 C19 C18 120.1(3) . .
C19 C20 C21 122.0(3) . .
C13 C21 C16 120.1(2) 2_667 .
C13 C21 C20 122.2(2) 2_667 .
C16 C21 C20 117.7(2) . .

loop_
_geom_bond_atom_site_label_1
_geom_bond_atom_site_label_2
_geom_bond_distance
_geom_bond_site_symmetry_2
C1 C2 1.3900 .
C1 C6 1.3900 .
C1 C13 1.510(3) .
C2 C3 1.3900 .
C3 C4 1.3900 .
C4 C5 1.3900 .
C5 C6 1.3900 .
C7 C8 1.3900 .
C7 C12 1.3900 .
C7 C15 1.516(3) .
C8 C9 1.3900 .
C9 C10 1.3900 .
C10 C11 1.3900 .
C11 C12 1.3900 .
C13 C21 1.406(4) 2_667
C13 C14 1.423(3) .
C14 C15 1.429(3) .
C14 C14 1.466(4) 2_667
C15 C16 1.403(4) .
C16 C21 1.434(3) .
C16 C17 1.440(4) .
C17 C18 1.348(4) .
C18 C19 1.409(4) .
C19 C20 1.352(4) .
C20 C21 1.436(4) .
C21 C13 1.406(4) 2_667
